data_4510154
loop_
_publ_author_name
'de Groot, Joshua'
'Gojdas, Kyle'
'Unruh, Daniel K.'
'Forbes, Tori Z.'

_publ_section_title
;
 Use of Charge-Assisted Hydrogen Bonding in the Supramolecular Assembly of
 Hybrid Uranyl Materials
;
_journal_issue 3
_journal_name_full 'Crystal Growth &amp; Design'
_journal_page_first 1357
_journal_paper_doi 10.1021/cg401849r
_journal_volume 14
_journal_year 2014
_chemical_absolute_configuration unk
_chemical_formula_sum 'C4 H10 N2 O20 U3'
_chemical_formula_weight 1120.23
_space_group_IT_number 170
_symmetry_cell_setting hexagonal
_symmetry_Int_Tables_number 170
_symmetry_space_group_name_Hall 'P 65'
_symmetry_space_group_name_H-M 'P 65'
_atom_sites_solution_hydrogens geom
_audit_creation_date 2013-09-26T13:35:24-00:00
_audit_creation_method 'WinGX routine CIF_UPDATE'
_cell_angle_alpha 90
_cell_angle_beta 90
_cell_angle_gamma 120
_cell_formula_units_Z 6
_cell_length_a 18.4129(9)
_cell_length_b 18.4129(9)
_cell_length_c 12.3856(7)
_cell_measurement_reflns_used 9985
_cell_measurement_temperature 210(2)
_cell_measurement_theta_max 24.89
_cell_measurement_theta_min 2.55
_cell_volume 3636.6(3)
_computing_cell_refinement 'APEX2 (Bruker AXS, 2006)'
_computing_data_collection 'Collect (Nonius BV, 1997-2000)'
_computing_data_reduction 'APEX2 (Bruker AXS, 2006)'
_computing_molecular_graphics 'CrystalMaker v2.5.0'
_computing_publication_material 'Bruker SHELXTL'
_computing_structure_refinement 'SHELXL-2013 (Sheldrick, 2013)'
_computing_structure_solution 'SHELXS-97 (Sheldrick, 2008)'
_diffrn_ambient_temperature 210(2)
_diffrn_measured_fraction_theta_full 0.975
_diffrn_measured_fraction_theta_max 0.998
_diffrn_measurement_device_type KappaCCD
_diffrn_measurement_method 'CCD phi and omega scans'
_diffrn_radiation_type MoK\a
_diffrn_radiation_wavelength 0.71073
_diffrn_reflns_av_R_equivalents 0.0459
_diffrn_reflns_Laue_measured_fraction_full 0.975
_diffrn_reflns_Laue_measured_fraction_max 0.998
_diffrn_reflns_limit_h_max 21
_diffrn_reflns_limit_h_min -21
_diffrn_reflns_limit_k_max 21
_diffrn_reflns_limit_k_min -21
_diffrn_reflns_limit_l_max 14
_diffrn_reflns_limit_l_min -14
_diffrn_reflns_number 53475
_diffrn_reflns_point_group_measured_fraction_full 0.973
_diffrn_reflns_point_group_measured_fraction_max 0.997
_diffrn_reflns_theta_full 25.242
_diffrn_reflns_theta_max 25.051
_diffrn_reflns_theta_min 2.082
_diffrn_source 'sealed tube'
_exptl_absorpt_coefficient_mu 20.07
_exptl_absorpt_correction_T_max 0.7452
_exptl_absorpt_correction_T_min 0.6351
_exptl_absorpt_correction_type multi-scan
_exptl_absorpt_process_details SADABS
_exptl_crystal_colour yellow
_exptl_crystal_density_diffrn 3.069
_exptl_crystal_description rod
_exptl_crystal_F_000 2904
_exptl_crystal_size_max 0.1
_exptl_crystal_size_mid 0.01
_exptl_crystal_size_min 0.01
_refine_diff_density_max 1.492
_refine_diff_density_min -0.816
_refine_diff_density_rms 0.18
_refine_ls_abs_structure_details
;
 Flack x determined using 1779 quotients [(I+)-(I-)]/[(I+)+(I-)]
 (Parsons and Flack (2004), Acta Cryst. A60, s61).
;
_refine_ls_abs_structure_Flack 0.043(8)
_refine_ls_extinction_method none
_refine_ls_goodness_of_fit_ref 1.11
_refine_ls_hydrogen_treatment constr
_refine_ls_matrix_type full
_refine_ls_number_parameters 235
_refine_ls_number_reflns 4276
_refine_ls_number_restraints 1
_refine_ls_restrained_S_all 1.11
_refine_ls_R_factor_all 0.0319
_refine_ls_R_factor_gt 0.0269
_refine_ls_shift/su_max 0
_refine_ls_shift/su_mean 0
_refine_ls_structure_factor_coef Fsqd
_refine_ls_weighting_details 'w=1/[\s^2^(Fo^2^)+(0.0259P)^2^+30.4961P] where P=(Fo^2^+2Fc^2^)/3'
_refine_ls_weighting_scheme calc
_refine_ls_wR_factor_gt 0.0617
_refine_ls_wR_factor_ref 0.0637
_reflns_number_gt 3999
_reflns_number_total 4276
_reflns_threshold_expression 'I > 2\s(I)'
_cod_data_source_file cg401849r_si_002.cif
_cod_data_source_block dan_p65
_cod_original_cell_volume 3636.6(4)
_cod_database_code 4510154

loop_
_symmetry_equiv_pos_as_xyz
'x, y, z'
'-y, x-y, z+2/3'
'-x+y, -x, z+1/3'
'-x, -y, z+1/2'
'y, -x+y, z+1/6'
'x-y, x, z+5/6'

loop_
_atom_site_label
_atom_site_type_symbol
_atom_site_fract_x
_atom_site_fract_y
_atom_site_fract_z
_atom_site_U_iso_or_equiv
_atom_site_adp_type
_atom_site_occupancy
_atom_site_calc_flag
_atom_site_disorder_assembly
_atom_site_disorder_group
U1 U 0.08733(4) 0.48246(4) 0.09550(4) 0.02210(16) Uani 1 d . .
U2 U -0.08057(4) 0.50207(4) 0.23541(4) 0.02240(16) Uani 1 d . .
U3 U -0.05164(3) 0.54276(4) -0.07071(5) 0.02203(15) Uani 1 d . .
O1 O -0.0189(7) 0.5409(7) -0.2441(9) 0.028(2) Uani 1 d . .
O2 O 0.0024(6) 0.5381(7) 0.0913(9) 0.025(2) Uani 1 d . .
O3 O -0.0842(6) 0.4581(7) 0.4160(8) 0.025(2) Uani 1 d . .
O4 O -0.1956(7) 0.5138(9) 0.3091(9) 0.036(3) Uani 1 d . .
O5 O 0.0094(7) 0.6547(7) -0.0674(9) 0.031(3) Uani 1 d . .
O6 O 0.0102(8) 0.3848(8) 0.0441(9) 0.039(3) Uani 1 d . .
O7 O -0.0144(7) 0.6081(7) 0.2809(8) 0.031(3) Uani 1 d . .
O8 O -0.1695(8) 0.5551(8) -0.1375(9) 0.038(3) Uani 1 d . .
O9 O 0.1727(8) 0.5810(9) 0.1409(10) 0.041(3) Uani 1 d . .
O10 O 0.1404(8) 0.4016(9) 0.1914(9) 0.041(3) Uani 1 d . .
O11 O -0.1169(7) 0.4313(8) -0.0749(10) 0.036(3) Uani 1 d . .
O12A O 0.2009(19) 0.491(3) -0.0103(16) 0.015(9) Uiso 0.52(9) d . .
O12B O 0.177(3) 0.455(3) -0.017(2) 0.027(10) Uiso 0.48(9) d . .
O13A O -0.1277(11) 0.5525(13) 0.0868(13) 0.017(6) Uiso 0.64(5) d . .
O13B O -0.165(2) 0.505(3) 0.079(3) 0.032(12) Uiso 0.36(5) d . .
O14 O -0.1528(7) 0.3973(8) 0.1964(10) 0.039(3) Uani 1 d . .
OW1 O -0.0150(12) 0.7505(12) 0.3766(15) 0.083(5) Uiso 1 d . .
OW2A O -0.2834(15) 0.5091(17) 0.079(2) 0.033(6) Uiso 0.5 d . .
OW2B O -0.3028(19) 0.461(2) 0.086(3) 0.062(9) Uiso 0.5 d . .
OW3 O 0.1042(14) 0.2545(15) 0.062(2) 0.116(7) Uiso 1 d . .
OW4 O 0.121(3) 0.296(3) -0.438(4) 0.26(2) Uiso 1 d . .
OW5 O 0.352(3) 0.658(3) 0.041(3) 0.224(18) Uiso 1 d . .
OW6 O 0.160(2) 0.255(2) -0.234(3) 0.188(13) Uiso 1 d . .
C1 C 0.2136(10) 0.4655(10) -0.1027(12) 0.025(4) Uani 1 d . .
C2 C 0.2701(12) 0.4300(13) -0.1001(14) 0.040(5) Uani 1 d . .
H2A H 0.2446 0.3786 -0.0568 0.048 Uiso 1 calc . .
H2B H 0.3234 0.4702 -0.0662 0.048 Uiso 1 calc . .
N1 N 0.2861(11) 0.4108(11) -0.2121(11) 0.043(4) Uani 1 d . .
H1A H 0.3203 0.3891 -0.2093 0.065 Uiso 1 calc . .
H1B H 0.3103 0.4582 -0.2514 0.065 Uiso 1 calc . .
H1C H 0.2372 0.3735 -0.2429 0.065 Uiso 1 calc . .
C3 C -0.1768(11) 0.5890(12) -0.2190(12) 0.032(4) Uani 1 d . .
C4A C -0.221(3) 0.643(3) -0.207(4) 0.054(12) Uiso 0.5 d A 1
H4A1 H -0.1783 0.7027 -0.2079 0.065 Uiso 0.5 calc A 1
H4A2 H -0.2588 0.6318 -0.2681 0.065 Uiso 0.5 calc A 1
C4B C -0.248(2) 0.605(2) -0.220(3) 0.025(8) Uiso 0.5 d A 2
H4B1 H -0.2973 0.5563 -0.2498 0.029 Uiso 0.5 calc A 2
H4B2 H -0.2338 0.6535 -0.2657 0.029 Uiso 0.5 calc A 2
N2 N -0.2672(10) 0.6218(12) -0.1064(12) 0.048(4) Uani 1 d . .
H2C H -0.2921 0.6529 -0.0993 0.072 Uiso 1 calc A 1
H2D H -0.2318 0.6323 -0.0508 0.072 Uiso 1 calc A 1
H2E H -0.3065 0.567 -0.1066 0.072 Uiso 1 calc A 1

loop_
_atom_site_aniso_label
_atom_site_aniso_U_11
_atom_site_aniso_U_22
_atom_site_aniso_U_33
_atom_site_aniso_U_23
_atom_site_aniso_U_13
_atom_site_aniso_U_12
U1 0.0212(4) 0.0383(4) 0.0094(3) -0.0003(3) 0.0012(2) 0.0169(3)
U2 0.0176(3) 0.0397(4) 0.0102(3) -0.0017(2) 0.0003(2) 0.0145(3)
U3 0.0196(3) 0.0375(4) 0.0106(3) 0.0032(3) 0.0013(3) 0.0154(3)
O1 0.027(6) 0.054(7) 0.008(5) -0.004(6) -0.007(5) 0.025(6)
O2 0.028(6) 0.042(7) 0.009(5) 0.004(5) 0.005(5) 0.021(5)
O3 0.026(5) 0.047(7) 0.006(5) -0.002(5) -0.003(5) 0.022(5)
O4 0.030(7) 0.072(9) 0.019(6) 0.009(6) 0.010(5) 0.035(7)
O5 0.035(6) 0.045(7) 0.017(6) -0.008(5) -0.004(5) 0.023(5)
O6 0.048(8) 0.037(8) 0.032(7) 0.000(6) -0.007(6) 0.022(7)
O7 0.031(7) 0.044(7) 0.019(6) 0.003(5) 0.008(5) 0.020(6)
O8 0.037(7) 0.063(9) 0.027(7) 0.009(6) 0.000(5) 0.036(7)
O9 0.028(7) 0.059(9) 0.033(7) -0.005(6) -0.002(5) 0.021(7)
O10 0.055(9) 0.072(10) 0.016(6) 0.000(6) -0.005(6) 0.047(8)
O11 0.027(6) 0.047(7) 0.034(7) 0.010(6) -0.003(6) 0.018(6)
O14 0.013(6) 0.052(8) 0.036(7) -0.016(6) 0.003(5) 0.005(6)
C1 0.019(8) 0.041(10) 0.011(8) -0.005(7) 0.002(6) 0.011(7)
C2 0.051(11) 0.065(13) 0.024(10) 0.009(9) 0.009(8) 0.044(11)
N1 0.048(10) 0.071(12) 0.024(8) -0.009(7) -0.001(7) 0.040(9)
C3 0.043(11) 0.060(12) 0.012(8) 0.001(8) -0.001(7) 0.040(10)
N2 0.056(11) 0.090(13) 0.026(9) 0.011(8) 0.014(7) 0.058(10)

loop_
_atom_type_symbol
_atom_type_description
_atom_type_scat_dispersion_real
_atom_type_scat_dispersion_imag
_atom_type_scat_source
C C 0.0033 0.0016 'International Tables Vol C Tables 4.2.6.8 and 6.1.1.4'
H H 0 0 'International Tables Vol C Tables 4.2.6.8 and 6.1.1.4'
N N 0.0061 0.0033 'International Tables Vol C Tables 4.2.6.8 and 6.1.1.4'
O O 0.0106 0.006 'International Tables Vol C Tables 4.2.6.8 and 6.1.1.4'
U U -9.6767 9.6646 'International Tables Vol C Tables 4.2.6.8 and 6.1.1.4'

loop_
_geom_angle_atom_site_label_1
_geom_angle_atom_site_label_2
_geom_angle_atom_site_label_3
_geom_angle
_geom_angle_site_symmetry_1
_geom_angle_site_symmetry_3
O6 U1 O9 174.9(6) . .
O6 U1 O2 93.8(5) . .
O9 U1 O2 90.2(5) . .
O6 U1 O1 92.0(5) . 4_565
O9 U1 O1 92.3(5) . 4_565
O2 U1 O1 70.3(4) . 4_565
O6 U1 O12B 82.1(14) . .
O9 U1 O12B 92.8(14) . .
O2 U1 O12B 141.9(7) . .
O1 U1 O12B 147.4(8) 4_565 .
O6 U1 O12A 95.8(10) . .
O9 U1 O12A 79.2(10) . .
O2 U1 O12A 137.3(7) . .
O1 U1 O12A 150.4(5) 4_565 .
O12B U1 O12A 14.1(7) . .
O6 U1 O10 85.3(5) . .
O9 U1 O10 92.8(5) . .
O2 U1 O10 149.5(4) . .
O1 U1 O10 79.3(4) 4_565 .
O12B U1 O10 68.3(7) . .
O12A U1 O10 72.9(6) . .
O6 U1 O3 86.7(5) . 4_564
O9 U1 O3 92.1(5) . 4_564
O2 U1 O3 66.9(4) . 4_564
O1 U1 O3 136.9(3) 4_565 4_564
O12B U1 O3 75.1(7) . 4_564
O12A U1 O3 72.3(5) . 4_564
O10 U1 O3 143.2(4) . 4_564
O6 U1 U2 89.0(4) . .
O9 U1 U2 96.1(4) . .
O2 U1 U2 33.7(3) . .
O1 U1 U2 37.1(3) 4_565 .
O12B U1 U2 169.9(11) . .
O12A U1 U2 170.4(8) . .
O10 U1 U2 115.8(3) . .
O3 U1 U2 99.8(2) 4_564 .
O6 U1 U3 77.8(4) . .
O9 U1 U3 104.3(4) . .
O2 U1 U3 31.5(3) . .
O1 U1 U3 97.8(3) 4_565 .
O12B U1 U3 112.0(6) . .
O12A U1 U3 111.8(5) . .
O10 U1 U3 162.8(3) . .
O3 U1 U3 39.9(2) 4_564 .
U2 U1 U3 61.097(15) . .
O14 U2 O7 175.3(5) . .
O14 U2 O2 97.7(5) . .
O7 U2 O2 86.4(4) . .
O14 U2 O1 87.1(5) . 4_565
O7 U2 O1 96.5(5) . 4_565
O2 U2 O1 69.6(3) . 4_565
O14 U2 O3 90.4(5) . .
O7 U2 O3 87.9(4) . .
O2 U2 O3 139.3(3) . .
O1 U2 O3 71.1(3) 4_565 .
O14 U2 O13A 89.6(7) . .
O7 U2 O13A 90.0(6) . .
O2 U2 O13A 66.3(4) . .
O1 U2 O13A 134.9(4) 4_565 .
O3 U2 O13A 154.0(4) . .
O14 U2 O4 89.2(5) . .
O7 U2 O4 86.1(5) . .
O2 U2 O4 141.2(4) . .
O1 U2 O4 149.1(4) 4_565 .
O3 U2 O4 78.3(4) . .
O13A U2 O4 75.7(4) . .
O14 U2 O13B 71.1(11) . .
O7 U2 O13B 108.2(11) . .
O2 U2 O13B 73.5(8) . .
O1 U2 O13B 133.7(8) 4_565 .
O3 U2 O13B 145.7(9) . .
O13A U2 O13B 18.8(8) . .
O4 U2 O13B 73.0(8) . .
O14 U2 U1 88.6(4) . .
O7 U2 U1 96.1(4) . .
O2 U2 U1 34.3(3) . .
O1 U2 U1 35.8(3) 4_565 .
O3 U2 U1 106.9(2) . .
O13A U2 U1 99.1(4) . .
O4 U2 U1 174.4(3) . .
O13B U2 U1 101.4(7) . .
O14 U2 U3 98.6(4) . 4_565
O7 U2 U3 83.0(4) . 4_565
O2 U2 U3 98.8(3) . 4_565
O1 U2 U3 33.2(3) 4_565 4_565
O3 U2 U3 40.5(2) . 4_565
O13A U2 U3 164.0(4) . 4_565
O4 U2 U3 117.9(3) . 4_565
O13B U2 U3 165.6(8) . 4_565
U1 U2 U3 67.564(16) . 4_565
O14 U2 U3 84.2(4) . .
O7 U2 U3 98.3(3) . .
O2 U2 U3 31.1(3) . .
O1 U2 U3 96.7(3) 4_565 .
O3 U2 U3 167.0(3) . .
O13A U2 U3 38.2(4) . .
O4 U2 U3 113.4(3) . .
O13B U2 U3 42.4(8) . .
U1 U2 U3 61.234(15) . .
U3 U2 U3 128.647(18) 4_565 .
O11 U3 O5 177.4(5) . .
O11 U3 O1 89.2(5) . .
O5 U3 O1 91.2(5) . .
O11 U3 O2 92.2(5) . .
O5 U3 O2 89.4(5) . .
O1 U3 O2 136.5(4) . .
O11 U3 O8 88.8(5) . .
O5 U3 O8 88.6(5) . .
O1 U3 O8 86.3(4) . .
O2 U3 O8 137.2(4) . .
O11 U3 O13A 91.5(6) . .
O5 U3 O13A 87.2(6) . .
O1 U3 O13A 158.6(4) . .
O2 U3 O13A 64.9(4) . .
O8 U3 O13A 72.3(5) . .
O11 U3 O3 95.2(4) . 4_564
O5 U3 O3 87.4(4) . 4_564
O1 U3 O3 70.1(3) . 4_564
O2 U3 O3 66.4(3) . 4_564
O8 U3 O3 156.0(4) . 4_564
O13A U3 O3 131.1(4) . 4_564
O11 U3 O13B 74.1(10) . .
O5 U3 O13B 104.4(10) . .
O1 U3 O13B 149.7(9) . .
O2 U3 O13B 70.5(8) . .
O8 U3 O13B 68.7(8) . .
O13A U3 O13B 17.9(8) . .
O3 U3 O13B 135.1(7) 4_564 .
O11 U3 U2 82.4(4) . 4_564
O5 U3 U2 99.4(4) . 4_564
O1 U3 U2 35.0(3) . 4_564
O2 U3 U2 102.2(2) . 4_564
O8 U3 U2 120.3(3) . 4_564
O13A U3 U2 165.7(4) . 4_564
O3 U3 U2 37.7(2) 4_564 4_564
O13B U3 U2 154.8(9) . 4_564
O11 U3 U2 81.8(4) . .
O5 U3 U2 98.5(4) . .
O1 U3 U2 162.8(3) . .
O2 U3 U2 30.6(2) . .
O8 U3 U2 108.0(3) . .
O13A U3 U2 37.3(3) . .
O3 U3 U2 96.0(2) 4_564 .
O13B U3 U2 40.0(7) . .
U2 U3 U2 128.507(19) 4_564 .
O11 U3 U1 81.2(4) . .
O5 U3 U1 101.2(4) . .
O1 U3 U1 106.6(3) . .
O2 U3 U1 31.4(2) . .
O8 U3 U1 163.4(3) . .
O13A U3 U1 94.7(3) . .
O3 U3 U1 39.4(2) 4_564 .
O13B U3 U1 95.7(7) . .
U2 U3 U1 71.619(16) 4_564 .
U2 U3 U1 57.669(16) . .
U3 O1 U1 135.5(5) . 4_564
U3 O1 U2 111.8(4) . 4_564
U1 O1 U2 107.1(4) 4_564 4_564
U2 O2 U1 112.0(4) . .
U2 O2 U3 118.3(4) . .
U1 O2 U3 117.1(5) . .
U2 O3 U1 134.1(5) . 4_565
U2 O3 U3 101.9(4) . 4_565
U1 O3 U3 100.7(3) 4_565 4_565
C1 O4 U2 137.2(10) 4_565 .
C3 O8 U3 130.9(11) . .
C3 O10 U1 133.3(12) 4_565 .
O12B O12A C1 69(4) . .
O12B O12A U1 82(4) . .
C1 O12A U1 140(2) . .
O12A O12B C1 85(4) . .
O12A O12B U1 83(4) . .
C1 O12B U1 149(2) . .
O13B O13A U2 87(3) . .
O13B O13A U3 92(3) . .
U2 O13A U3 104.5(5) . .
O13A O13B U2 74(3) . .
O13A O13B U3 70(3) . .
U2 O13B U3 97.6(11) . .
O12B C1 O4 126.4(18) . 4_564
O12B C1 O12A 26.8(16) . .
O4 C1 O12A 122.1(17) 4_564 .
O12B C1 C2 111.6(18) . .
O4 C1 C2 120.3(13) 4_564 .
O12A C1 C2 115.7(16) . .
C1 C2 N1 110.4(14) . .
C1 C2 H2A 109.6 . .
N1 C2 H2A 109.6 . .
C1 C2 H2B 109.6 . .
N1 C2 H2B 109.6 . .
H2A C2 H2B 108.1 . .
C2 N1 H1A 109.5 . .
C2 N1 H1B 109.5 . .
H1A N1 H1B 109.5 . .
C2 N1 H1C 109.5 . .
H1A N1 H1C 109.5 . .
H1B N1 H1C 109.5 . .
O8 C3 O10 127.3(16) . 4_564
O8 C3 C4B 115.9(18) . .
O10 C3 C4B 115.5(17) 4_564 .
O8 C3 C4A 118(2) . .
O10 C3 C4A 114(2) 4_564 .
N2 C4A C3 109(3) . .
N2 C4A H4A1 109.8 . .
C3 C4A H4A1 109.8 . .
N2 C4A H4A2 109.8 . .
C3 C4A H4A2 109.8 . .
H4A1 C4A H4A2 108.2 . .
C3 C4B N2 111(2) . .
C3 C4B H4B1 109.4 . .
N2 C4B H4B1 109.4 . .
C3 C4B H4B2 109.4 . .
N2 C4B H4B2 109.4 . .
H4B1 C4B H4B2 108 . .
C4A N2 H2C 109.5 . .
C4A N2 H2D 109.5 . .
H2C N2 H2D 109.5 . .
C4A N2 H2E 109.5 . .
H2C N2 H2E 109.5 . .
H2D N2 H2E 109.5 . .

loop_
_geom_bond_atom_site_label_1
_geom_bond_atom_site_label_2
_geom_bond_distance
_geom_bond_site_symmetry_2
U1 O6 1.761(13) .
U1 O9 1.796(13) .
U1 O2 2.258(9) .
U1 O1 2.276(10) 4_565
U1 O12B 2.40(3) .
U1 O12A 2.41(2) .
U1 O10 2.457(12) .
U1 O3 2.492(10) 4_564
U1 U2 3.7158(8) .
U1 U3 3.8549(8) .
U2 O14 1.777(12) .
U2 O7 1.799(12) .
U2 O2 2.224(10) .
U2 O1 2.344(10) 4_565
U2 O3 2.368(10) .
U2 O13A 2.410(15) .
U2 O4 2.413(11) .
U2 O13B 2.50(3) .
U2 U3 3.7925(8) 4_565
U2 U3 3.8498(8) .
U3 O11 1.787(12) .
U3 O5 1.788(12) .
U3 O1 2.235(11) .
U3 O2 2.261(11) .
U3 O8 2.437(12) .
U3 O13A 2.459(15) .
U3 O3 2.515(10) 4_564
U3 O13B 2.62(3) .
U3 U2 3.7925(8) 4_564
O1 U1 2.276(10) 4_564
O1 U2 2.344(10) 4_564
O3 U1 2.492(10) 4_565
O3 U3 2.515(10) 4_565
O4 C1 1.255(19) 4_565
O8 C3 1.230(19) .
O10 C3 1.262(19) 4_565
O12A O12B 0.59(3) .
O12A C1 1.30(3) .
O12B C1 1.22(3) .
O13A O13B 0.81(4) .
OW2A OW2B 0.77(4) .
C1 O4 1.255(19) 4_564
C1 C2 1.48(2) .
C2 N1 1.50(2) .
C2 H2A 0.98 .
C2 H2B 0.98 .
N1 H1A 0.9 .
N1 H1B 0.9 .
N1 H1C 0.9 .
C3 O10 1.262(19) 4_564
C3 C4B 1.47(4) .
C3 C4A 1.57(5) .
C4A N2 1.45(5) .
C4A H4A1 0.98 .
C4A H4A2 0.98 .
C4B N2 1.52(4) .
C4B H4B1 0.98 .
C4B H4B2 0.98 .
N2 H2C 0.9 .
N2 H2D 0.9 .
N2 H2E 0.9 .
